data_7160477
loop_
_publ_author_name
'Huang, Li'
'Ma, Wei-Qing'
'Sun, Jing'
'Han, Ying'
'Yan, Chao-Guo'

_publ_section_title
;
 Efficient construction of spirocyclopentane-1,3-dioxindoles <i>via</i> an
 annulation reaction of isocyanides and 3-methyleneoxindoles.
;
_journal_issue 13
_journal_name_full 'Organic &amp; biomolecular chemistry'
_journal_page_first 3224
_journal_page_last 3230
_journal_paper_doi 10.1039/d5ob00206k
_journal_volume 23
_journal_year 2025
_chemical_formula_moiety 'C35 H28 Cl N3 O2'
_chemical_formula_sum 'C35 H28 Cl N3 O2'
_chemical_formula_weight 558.05
_space_group_crystal_system triclinic
_space_group_IT_number 2
_space_group_name_Hall '-P 1'
_space_group_name_H-M_alt 'P -1'
_atom_sites_solution_hydrogens geom
_audit_creation_method SHELXL-2014/7
_audit_update_record
;
2024-11-29 deposited with the CCDC.	2025-03-03 downloaded from the CCDC.
;
_cell_angle_alpha 84.119(6)
_cell_angle_beta 71.145(5)
_cell_angle_gamma 87.181(5)
_cell_formula_units_Z 2
_cell_length_a 11.0531(19)
_cell_length_b 11.661(2)
_cell_length_c 12.151(2)
_cell_measurement_reflns_used 7319
_cell_measurement_temperature 296(2)
_cell_measurement_theta_max 25.22
_cell_measurement_theta_min 2.18
_cell_volume 1474.1(4)
_computing_structure_refinement 'SHELXL-2014/7 (Sheldrick, 2014)'
_diffrn_ambient_temperature 296(2)
_diffrn_measured_fraction_theta_full 0.993
_diffrn_measured_fraction_theta_max 0.993
_diffrn_measurement_device_type 'Bruker APEX-II CCD'
_diffrn_measurement_method '\f and \w scans'
_diffrn_radiation_type MoK\a
_diffrn_radiation_wavelength 0.71073
_diffrn_reflns_av_R_equivalents 0.0436
_diffrn_reflns_av_unetI/netI 0.0504
_diffrn_reflns_Laue_measured_fraction_full 0.993
_diffrn_reflns_Laue_measured_fraction_max 0.993
_diffrn_reflns_limit_h_max 13
_diffrn_reflns_limit_h_min -12
_diffrn_reflns_limit_k_max 14
_diffrn_reflns_limit_k_min -14
_diffrn_reflns_limit_l_max 14
_diffrn_reflns_limit_l_min -14
_diffrn_reflns_number 21101
_diffrn_reflns_point_group_measured_fraction_full 0.993
_diffrn_reflns_point_group_measured_fraction_max 0.993
_diffrn_reflns_theta_full 25.242
_diffrn_reflns_theta_max 25.999
_diffrn_reflns_theta_min 2.382
_exptl_absorpt_coefficient_mu 0.166
_exptl_absorpt_correction_T_max 0.7455
_exptl_absorpt_correction_T_min 0.6953
_exptl_absorpt_correction_type multi-scan
_exptl_absorpt_process_details sadabs
_exptl_crystal_colour colorless
_exptl_crystal_density_diffrn 1.257
_exptl_crystal_description block
_exptl_crystal_F_000 584
_exptl_crystal_size_max 0.280
_exptl_crystal_size_mid 0.220
_exptl_crystal_size_min 0.180
_refine_diff_density_max 0.307
_refine_diff_density_min -0.310
_refine_diff_density_rms 0.043
_refine_ls_extinction_method none
_refine_ls_goodness_of_fit_ref 1.041
_refine_ls_hydrogen_treatment constr
_refine_ls_matrix_type full
_refine_ls_number_parameters 371
_refine_ls_number_reflns 5751
_refine_ls_number_restraints 0
_refine_ls_restrained_S_all 1.041
_refine_ls_R_factor_all 0.0898
_refine_ls_R_factor_gt 0.0521
_refine_ls_shift/su_max 0.000
_refine_ls_shift/su_mean 0.000
_refine_ls_structure_factor_coef Fsqd
_refine_ls_weighting_details 'w=1/[\s^2^(Fo^2^)+(0.0630P)^2^+0.4480P] where P=(Fo^2^+2Fc^2^)/3'
_refine_ls_weighting_scheme calc
_refine_ls_wR_factor_gt 0.1238
_refine_ls_wR_factor_ref 0.1390
_reflns_Friedel_coverage 0.000
_reflns_number_gt 3806
_reflns_number_total 5751
_reflns_threshold_expression 'I > 2\s(I)'
_cod_data_source_file d5ob00206k2.cif
_cod_data_source_block 5a
_cod_original_cell_volume 1474.0(4)
_cod_database_code 7160477
_shelx_shelxl_version_number 2014/7
_shelx_space_group_comment
;
The symmetry employed for this shelxl refinement is uniquely defined
by the following loop, which should always be used as a source of
symmetry information in preference to the above space-group names.
They are only intended as comments.
;
_shelx_estimated_absorpt_t_min 0.955
_shelx_estimated_absorpt_t_max 0.971

loop_
_space_group_symop_operation_xyz
'x, y, z'
'-x, -y, -z'

loop_
_atom_site_label
_atom_site_type_symbol
_atom_site_fract_x
_atom_site_fract_y
_atom_site_fract_z
_atom_site_U_iso_or_equiv
_atom_site_adp_type
_atom_site_occupancy
_atom_site_site_symmetry_order
_atom_site_calc_flag
_atom_site_refinement_flags_posn
_atom_site_refinement_flags_adp
_atom_site_refinement_flags_occupancy
_atom_site_disorder_assembly
_atom_site_disorder_group
C1 C 0.8492(3) 0.7691(2) 0.8301(3) 0.0627(8) Uani 1 1 d . . . . .
H1 H 0.8068 0.7605 0.7767 0.075 Uiso 1 1 calc R U . . .
C2 C 0.9403(3) 0.6889(2) 0.8417(3) 0.0759(9) Uani 1 1 d . . . . .
H2 H 0.9583 0.6263 0.7970 0.091 Uiso 1 1 calc R U . . .
C3 C 1.0040(3) 0.7006(3) 0.9181(3) 0.0737(9) Uani 1 1 d . . . . .
H3 H 1.0660 0.6463 0.9257 0.088 Uiso 1 1 calc R U . . .
C4 C 0.9772(3) 0.7923(3) 0.9837(3) 0.0715(9) Uani 1 1 d . . . . .
H4 H 1.0210 0.8006 1.0361 0.086 Uiso 1 1 calc R U . . .
C5 C 0.8848(2) 0.8731(2) 0.9726(2) 0.0579(7) Uani 1 1 d . . . . .
H5 H 0.8671 0.9354 1.0177 0.070 Uiso 1 1 calc R U . . .
C6 C 0.8192(2) 0.86222(19) 0.89581(19) 0.0402(5) Uani 1 1 d . . . . .
C7 C 0.7208(2) 0.95213(19) 0.8826(2) 0.0439(6) Uani 1 1 d . . . . .
H7A H 0.6866 0.9890 0.9546 0.053 Uiso 1 1 calc R U . . .
H7B H 0.7620 1.0108 0.8210 0.053 Uiso 1 1 calc R U . . .
C8 C 0.5198(2) 0.83664(17) 0.93532(18) 0.0343(5) Uani 1 1 d . . . . .
C9 C 0.4954(2) 0.81447(19) 1.05440(19) 0.0418(6) Uani 1 1 d . . . . .
H9 H 0.5469 0.8439 1.0917 0.050 Uiso 1 1 calc R U . . .
C10 C 0.3917(2) 0.7469(2) 1.11584(19) 0.0460(6) Uani 1 1 d . . . . .
H10 H 0.3726 0.7301 1.1960 0.055 Uiso 1 1 calc R U . . .
C11 C 0.3163(2) 0.70440(19) 1.05925(19) 0.0420(5) Uani 1 1 d . . . . .
C12 C 0.3396(2) 0.72845(18) 0.94015(18) 0.0372(5) Uani 1 1 d . . . . .
H12 H 0.2863 0.7011 0.9035 0.045 Uiso 1 1 calc R U . . .
C13 C 0.44348(19) 0.79372(17) 0.87820(17) 0.0316(5) Uani 1 1 d . . . . .
C14 C 0.49704(19) 0.83072(17) 0.74903(17) 0.0318(5) Uani 1 1 d . . . . .
C15 C 0.6035(2) 0.91189(18) 0.74604(19) 0.0362(5) Uani 1 1 d . . . . .
C16 C 0.40242(19) 0.88503(17) 0.69072(17) 0.0312(5) Uani 1 1 d . . . . .
C17 C 0.3358(2) 0.98874(18) 0.73357(18) 0.0346(5) Uani 1 1 d . . . . .
C18 C 0.22129(19) 1.03352(17) 0.70133(17) 0.0322(5) Uani 1 1 d . . . . .
C19 C 0.1404(2) 0.96436(18) 0.67224(19) 0.0387(5) Uani 1 1 d . . . . .
H19 H 0.1562 0.8853 0.6722 0.046 Uiso 1 1 calc R U . . .
C20 C 0.0361(2) 1.01158(19) 0.6431(2) 0.0423(5) Uani 1 1 d . . . . .
H20 H -0.0176 0.9635 0.6243 0.051 Uiso 1 1 calc R U . . .
C21 C 0.0106(2) 1.12863(19) 0.6414(2) 0.0417(5) Uani 1 1 d . . . . .
C22 C -0.0996(2) 1.1802(2) 0.6041(3) 0.0622(7) Uani 1 1 d . . . . .
H22A H -0.0685 1.2097 0.5234 0.093 Uiso 1 1 calc R U . . .
H22B H -0.1386 1.2417 0.6510 0.093 Uiso 1 1 calc R U . . .
H22C H -0.1615 1.1219 0.6140 0.093 Uiso 1 1 calc R U . . .
C23 C 0.0882(2) 1.19665(19) 0.6756(2) 0.0463(6) Uani 1 1 d . . . . .
H23 H 0.0708 1.2754 0.6779 0.056 Uiso 1 1 calc R U . . .
C24 C 0.1911(2) 1.15022(18) 0.7065(2) 0.0400(5) Uani 1 1 d . . . . .
H24 H 0.2408 1.1976 0.7311 0.048 Uiso 1 1 calc R U . . .
C25 C 0.4601(2) 0.56155(19) 0.7478(2) 0.0461(6) Uani 1 1 d . . . . .
C26 C 0.4089(3) 0.4685(2) 0.8260(2) 0.0697(8) Uani 1 1 d . . . . .
H26 H 0.4511 0.4344 0.8763 0.084 Uiso 1 1 calc R U . . .
C27 C 0.2943(4) 0.4277(2) 0.8278(3) 0.0821(11) Uani 1 1 d . . . . .
H27 H 0.2588 0.3649 0.8799 0.099 Uiso 1 1 calc R U . . .
C28 C 0.2301(3) 0.4771(2) 0.7547(3) 0.0740(9) Uani 1 1 d . . . . .
H28 H 0.1524 0.4476 0.7578 0.089 Uiso 1 1 calc R U . . .
C29 C 0.2815(2) 0.5720(2) 0.6754(2) 0.0542(7) Uani 1 1 d . . . . .
H29 H 0.2386 0.6062 0.6258 0.065 Uiso 1 1 calc R U . . .
C30 C 0.3967(2) 0.61322(18) 0.67294(19) 0.0391(5) Uani 1 1 d . . . . .
C31 C 0.4765(2) 0.71188(17) 0.59871(17) 0.0337(5) Uani 1 1 d . . . . .
C32 C 0.5656(2) 0.73005(18) 0.66928(18) 0.0376(5) Uani 1 1 d . . . . .
H32 H 0.6502 0.7540 0.6172 0.045 Uiso 1 1 calc R U . . .
C33 C 0.5293(2) 0.6951(2) 0.46808(19) 0.0477(6) Uani 1 1 d . . . . .
H33A H 0.6122 0.7304 0.4323 0.057 Uiso 1 1 calc R U . . .
H33B H 0.5369 0.6139 0.4553 0.057 Uiso 1 1 calc R U . . .
C34 C 0.4285(3) 0.7562(2) 0.4199(2) 0.0520(6) Uani 1 1 d . . . . .
H34A H 0.4676 0.7931 0.3419 0.062 Uiso 1 1 calc R U . . .
H34B H 0.3651 0.7024 0.4179 0.062 Uiso 1 1 calc R U . . .
C35 C 0.40546(19) 0.82492(17) 0.59893(17) 0.0319(5) Uani 1 1 d . . . . .
Cl1 Cl 0.19135(7) 0.61353(7) 1.13817(6) 0.0724(2) Uani 1 1 d . . . . .
N1 N 0.61617(17) 0.90424(15) 0.85516(15) 0.0372(4) Uani 1 1 d . . . . .
N2 N 0.5737(2) 0.61780(16) 0.73129(17) 0.0512(5) Uani 1 1 d . . . . .
H2A H 0.6368 0.5912 0.7536 0.061 Uiso 1 1 calc R U . . .
N3 N 0.37114(19) 0.84179(16) 0.50300(15) 0.0451(5) Uani 1 1 d . . . . .
H3A H 0.3209 0.8969 0.4911 0.054 Uiso 1 1 calc R U . . .
O1 O 0.67280(15) 0.96669(14) 0.66024(14) 0.0506(4) Uani 1 1 d . . . . .
O2 O 0.37136(15) 1.04041(14) 0.80133(14) 0.0517(4) Uani 1 1 d . . . . .

loop_
_atom_site_aniso_label
_atom_site_aniso_U_11
_atom_site_aniso_U_22
_atom_site_aniso_U_33
_atom_site_aniso_U_23
_atom_site_aniso_U_13
_atom_site_aniso_U_12
C1 0.0575(16) 0.0564(16) 0.090(2) -0.0207(15) -0.0429(16) 0.0078(14)
C2 0.0557(18) 0.0583(18) 0.123(3) -0.0249(17) -0.0384(19) 0.0121(15)
C3 0.0503(17) 0.074(2) 0.098(2) -0.0002(18) -0.0299(17) 0.0145(15)
C4 0.0514(17) 0.107(2) 0.0659(19) -0.0073(17) -0.0360(15) 0.0174(17)
C5 0.0479(15) 0.0800(19) 0.0531(16) -0.0162(14) -0.0246(13) 0.0095(14)
C6 0.0332(12) 0.0448(13) 0.0468(13) 0.0007(10) -0.0194(11) -0.0051(10)
C7 0.0442(13) 0.0417(13) 0.0564(15) -0.0068(11) -0.0298(12) -0.0040(11)
C8 0.0360(12) 0.0333(11) 0.0391(12) -0.0051(9) -0.0201(10) 0.0062(10)
C9 0.0507(14) 0.0466(13) 0.0388(13) -0.0099(10) -0.0285(11) 0.0073(11)
C10 0.0529(15) 0.0569(15) 0.0307(12) -0.0037(11) -0.0183(11) 0.0094(12)
C11 0.0419(13) 0.0476(13) 0.0359(12) -0.0011(10) -0.0128(11) 0.0020(11)
C12 0.0365(12) 0.0433(13) 0.0370(12) -0.0071(10) -0.0186(10) 0.0025(10)
C13 0.0316(11) 0.0348(11) 0.0338(11) -0.0056(9) -0.0183(10) 0.0050(9)
C14 0.0334(11) 0.0347(11) 0.0317(11) -0.0014(9) -0.0170(9) 0.0003(9)
C15 0.0360(12) 0.0355(12) 0.0405(13) 0.0010(10) -0.0187(10) 0.0010(10)
C16 0.0342(11) 0.0347(11) 0.0300(11) -0.0027(9) -0.0181(9) 0.0010(9)
C17 0.0380(12) 0.0366(12) 0.0345(11) -0.0048(9) -0.0184(10) -0.0019(10)
C18 0.0325(11) 0.0342(12) 0.0323(11) -0.0046(9) -0.0133(9) -0.0001(9)
C19 0.0405(13) 0.0334(12) 0.0459(13) -0.0070(10) -0.0180(11) -0.0003(10)
C20 0.0368(12) 0.0454(14) 0.0516(14) -0.0066(11) -0.0223(11) -0.0046(10)
C21 0.0359(12) 0.0444(14) 0.0472(13) -0.0050(10) -0.0166(11) 0.0021(10)
C22 0.0500(15) 0.0618(17) 0.085(2) -0.0060(14) -0.0373(15) 0.0082(13)
C23 0.0449(13) 0.0354(12) 0.0631(16) -0.0080(11) -0.0235(12) 0.0051(11)
C24 0.0375(12) 0.0363(12) 0.0515(14) -0.0117(10) -0.0191(11) -0.0012(10)
C25 0.0592(16) 0.0332(12) 0.0414(13) -0.0048(10) -0.0113(12) 0.0123(12)
C26 0.099(2) 0.0385(15) 0.0600(18) 0.0047(13) -0.0148(17) 0.0132(16)
C27 0.107(3) 0.0380(16) 0.072(2) 0.0011(14) 0.010(2) -0.0023(18)
C28 0.0636(19) 0.0453(16) 0.095(2) -0.0208(16) 0.0057(18) -0.0125(14)
C29 0.0515(15) 0.0410(14) 0.0672(17) -0.0166(12) -0.0115(13) -0.0013(12)
C30 0.0449(13) 0.0317(12) 0.0381(12) -0.0098(9) -0.0085(10) 0.0052(10)
C31 0.0369(12) 0.0355(11) 0.0294(11) -0.0057(9) -0.0112(9) 0.0010(9)
C32 0.0351(12) 0.0422(13) 0.0365(12) -0.0052(10) -0.0135(10) 0.0059(10)
C33 0.0541(15) 0.0532(14) 0.0336(12) -0.0110(11) -0.0091(11) 0.0008(12)
C34 0.0742(18) 0.0554(15) 0.0317(12) -0.0105(11) -0.0220(12) -0.0017(13)
C35 0.0348(11) 0.0346(11) 0.0292(11) 0.0004(9) -0.0148(9) -0.0029(9)
Cl1 0.0685(5) 0.0932(6) 0.0482(4) 0.0120(4) -0.0106(3) -0.0249(4)
N1 0.0390(10) 0.0390(10) 0.0431(11) -0.0029(8) -0.0263(9) -0.0014(8)
N2 0.0569(13) 0.0447(12) 0.0584(13) -0.0037(10) -0.0308(11) 0.0210(10)
N3 0.0622(13) 0.0453(11) 0.0388(11) -0.0057(8) -0.0323(10) 0.0090(10)
O1 0.0493(10) 0.0553(10) 0.0503(10) 0.0115(8) -0.0234(8) -0.0129(8)
O2 0.0584(10) 0.0525(10) 0.0620(11) -0.0258(8) -0.0394(9) 0.0106(8)

loop_
_atom_type_symbol
_atom_type_description
_atom_type_scat_dispersion_real
_atom_type_scat_dispersion_imag
_atom_type_scat_source
C C 0.0033 0.0016 'International Tables Vol C Tables 4.2.6.8 and 6.1.1.4'
H H 0.0000 0.0000 'International Tables Vol C Tables 4.2.6.8 and 6.1.1.4'
N N 0.0061 0.0033 'International Tables Vol C Tables 4.2.6.8 and 6.1.1.4'
O O 0.0106 0.0060 'International Tables Vol C Tables 4.2.6.8 and 6.1.1.4'
Cl Cl 0.1484 0.1585 'International Tables Vol C Tables 4.2.6.8 and 6.1.1.4'

loop_
_geom_angle_atom_site_label_1
_geom_angle_atom_site_label_2
_geom_angle_atom_site_label_3
_geom_angle
_geom_angle_site_symmetry_1
_geom_angle_site_symmetry_3
_geom_angle_publ_flag
C2 C1 C6 121.4(3) . . ?
C2 C1 H1 119.3 . . ?
C6 C1 H1 119.3 . . ?
C3 C2 C1 120.2(3) . . ?
C3 C2 H2 119.9 . . ?
C1 C2 H2 119.9 . . ?
C2 C3 C4 119.8(3) . . ?
C2 C3 H3 120.1 . . ?
C4 C3 H3 120.1 . . ?
C3 C4 C5 120.1(3) . . ?
C3 C4 H4 119.9 . . ?
C5 C4 H4 119.9 . . ?
C6 C5 C4 120.7(3) . . ?
C6 C5 H5 119.6 . . ?
C4 C5 H5 119.6 . . ?
C5 C6 C1 117.8(2) . . ?
C5 C6 C7 120.2(2) . . ?
C1 C6 C7 122.0(2) . . ?
N1 C7 C6 112.72(17) . . ?
N1 C7 H7A 109.0 . . ?
C6 C7 H7A 109.0 . . ?
N1 C7 H7B 109.0 . . ?
C6 C7 H7B 109.0 . . ?
H7A C7 H7B 107.8 . . ?
C9 C8 C13 122.0(2) . . ?
C9 C8 N1 128.28(19) . . ?
C13 C8 N1 109.67(18) . . ?
C10 C9 C8 117.5(2) . . ?
C10 C9 H9 121.3 . . ?
C8 C9 H9 121.3 . . ?
C11 C10 C9 120.5(2) . . ?
C11 C10 H10 119.8 . . ?
C9 C10 H10 119.8 . . ?
C10 C11 C12 122.0(2) . . ?
C10 C11 Cl1 119.20(18) . . ?
C12 C11 Cl1 118.81(18) . . ?
C13 C12 C11 118.0(2) . . ?
C13 C12 H12 121.0 . . ?
C11 C12 H12 121.0 . . ?
C12 C13 C8 120.08(19) . . ?
C12 C13 C14 130.86(18) . . ?
C8 C13 C14 109.05(18) . . ?
C13 C14 C16 116.41(16) . . ?
C13 C14 C15 101.35(16) . . ?
C16 C14 C15 113.87(16) . . ?
C13 C14 C32 114.96(16) . . ?
C16 C14 C32 103.99(15) . . ?
C15 C14 C32 106.15(16) . . ?
O1 C15 N1 124.9(2) . . ?
O1 C15 C14 126.41(19) . . ?
N1 C15 C14 108.41(18) . . ?
C35 C16 C17 132.55(18) . . ?
C35 C16 C14 109.52(17) . . ?
C17 C16 C14 117.77(17) . . ?
O2 C17 C16 119.43(18) . . ?
O2 C17 C18 119.06(18) . . ?
C16 C17 C18 121.48(18) . . ?
C19 C18 C24 118.09(19) . . ?
C19 C18 C17 123.69(18) . . ?
C24 C18 C17 118.14(18) . . ?
C18 C19 C20 120.7(2) . . ?
C18 C19 H19 119.7 . . ?
C20 C19 H19 119.7 . . ?
C21 C20 C19 121.2(2) . . ?
C21 C20 H20 119.4 . . ?
C19 C20 H20 119.4 . . ?
C23 C21 C20 117.9(2) . . ?
C23 C21 C22 121.2(2) . . ?
C20 C21 C22 120.9(2) . . ?
C21 C22 H22A 109.5 . . ?
C21 C22 H22B 109.5 . . ?
H22A C22 H22B 109.5 . . ?
C21 C22 H22C 109.5 . . ?
H22A C22 H22C 109.5 . . ?
H22B C22 H22C 109.5 . . ?
C24 C23 C21 121.3(2) . . ?
C24 C23 H23 119.3 . . ?
C21 C23 H23 119.3 . . ?
C23 C24 C18 120.7(2) . . ?
C23 C24 H24 119.7 . . ?
C18 C24 H24 119.7 . . ?
C26 C25 N2 128.3(3) . . ?
C26 C25 C30 121.0(3) . . ?
N2 C25 C30 110.7(2) . . ?
C27 C26 C25 118.2(3) . . ?
C27 C26 H26 120.9 . . ?
C25 C26 H26 120.9 . . ?
C26 C27 C28 121.8(3) . . ?
C26 C27 H27 119.1 . . ?
C28 C27 H27 119.1 . . ?
C27 C28 C29 120.2(3) . . ?
C27 C28 H28 119.9 . . ?
C29 C28 H28 119.9 . . ?
C30 C29 C28 118.3(3) . . ?
C30 C29 H29 120.8 . . ?
C28 C29 H29 120.8 . . ?
C29 C30 C25 120.4(2) . . ?
C29 C30 C31 131.2(2) . . ?
C25 C30 C31 108.4(2) . . ?
C35 C31 C30 114.54(17) . . ?
C35 C31 C33 102.21(16) . . ?
C30 C31 C33 114.29(18) . . ?
C35 C31 C32 103.48(16) . . ?
C30 C31 C32 101.00(17) . . ?
C33 C31 C32 121.40(18) . . ?
N2 C32 C31 104.53(17) . . ?
N2 C32 C14 115.85(17) . . ?
C31 C32 C14 104.25(15) . . ?
N2 C32 H32 110.6 . . ?
C31 C32 H32 110.6 . . ?
C14 C32 H32 110.6 . . ?
C34 C33 C31 102.97(17) . . ?
C34 C33 H33A 111.2 . . ?
C31 C33 H33A 111.2 . . ?
C34 C33 H33B 111.2 . . ?
C31 C33 H33B 111.2 . . ?
H33A C33 H33B 109.1 . . ?
N3 C34 C33 103.35(17) . . ?
N3 C34 H34A 111.1 . . ?
C33 C34 H34A 111.1 . . ?
N3 C34 H34B 111.1 . . ?
C33 C34 H34B 111.1 . . ?
H34A C34 H34B 109.1 . . ?
N3 C35 C16 137.77(19) . . ?
N3 C35 C31 109.28(17) . . ?
C16 C35 C31 112.71(17) . . ?
C15 N1 C8 110.87(17) . . ?
C15 N1 C7 124.77(19) . . ?
C8 N1 C7 124.21(17) . . ?
C25 N2 C32 107.16(17) . . ?
C25 N2 H2A 126.4 . . ?
C32 N2 H2A 126.4 . . ?
C35 N3 C34 112.58(18) . . ?
C35 N3 H3A 123.7 . . ?
C34 N3 H3A 123.7 . . ?

loop_
_geom_bond_atom_site_label_1
_geom_bond_atom_site_label_2
_geom_bond_distance
_geom_bond_site_symmetry_2
_geom_bond_publ_flag
C1 C2 1.371(4) . ?
C1 C6 1.377(3) . ?
C1 H1 0.9300 . ?
C2 C3 1.355(4) . ?
C2 H2 0.9300 . ?
C3 C4 1.363(4) . ?
C3 H3 0.9300 . ?
C4 C5 1.384(4) . ?
C4 H4 0.9300 . ?
C5 C6 1.373(3) . ?
C5 H5 0.9300 . ?
C6 C7 1.508(3) . ?
C7 N1 1.453(3) . ?
C7 H7A 0.9700 . ?
C7 H7B 0.9700 . ?
C8 C9 1.382(3) . ?
C8 C13 1.391(3) . ?
C8 N1 1.400(3) . ?
C9 C10 1.381(3) . ?
C9 H9 0.9300 . ?
C10 C11 1.376(3) . ?
C10 H10 0.9300 . ?
C11 C12 1.386(3) . ?
C11 Cl1 1.740(2) . ?
C12 C13 1.369(3) . ?
C12 H12 0.9300 . ?
C13 C14 1.512(3) . ?
C14 C16 1.523(3) . ?
C14 C15 1.535(3) . ?
C14 C32 1.601(3) . ?
C15 O1 1.215(3) . ?
C15 N1 1.371(3) . ?
C16 C35 1.367(3) . ?
C16 C17 1.438(3) . ?
C17 O2 1.237(2) . ?
C17 C18 1.497(3) . ?
C18 C19 1.381(3) . ?
C18 C24 1.388(3) . ?
C19 C20 1.385(3) . ?
C19 H19 0.9300 . ?
C20 C21 1.380(3) . ?
C20 H20 0.9300 . ?
C21 C23 1.380(3) . ?
C21 C22 1.509(3) . ?
C22 H22A 0.9600 . ?
C22 H22B 0.9600 . ?
C22 H22C 0.9600 . ?
C23 C24 1.379(3) . ?
C23 H23 0.9300 . ?
C24 H24 0.9300 . ?
C25 C26 1.380(4) . ?
C25 N2 1.392(3) . ?
C25 C30 1.393(3) . ?
C26 C27 1.368(5) . ?
C26 H26 0.9300 . ?
C27 C28 1.373(5) . ?
C27 H27 0.9300 . ?
C28 C29 1.401(4) . ?
C28 H28 0.9300 . ?
C29 C30 1.373(3) . ?
C29 H29 0.9300 . ?
C30 C31 1.512(3) . ?
C31 C35 1.500(3) . ?
C31 C33 1.534(3) . ?
C31 C32 1.535(3) . ?
C32 N2 1.456(3) . ?
C32 H32 0.9800 . ?
C33 C34 1.533(3) . ?
C33 H33A 0.9700 . ?
C33 H33B 0.9700 . ?
C34 N3 1.466(3) . ?
C34 H34A 0.9700 . ?
C34 H34B 0.9700 . ?
C35 N3 1.331(3) . ?
N2 H2A 0.8600 . ?
N3 H3A 0.8600 . ?

loop_
_geom_hbond_atom_site_label_D
_geom_hbond_atom_site_label_H
_geom_hbond_atom_site_label_A
_geom_hbond_distance_DH
_geom_hbond_distance_HA
_geom_hbond_distance_DA
_geom_hbond_angle_DHA
_geom_hbond_site_symmetry_A
N3 H3A O1 0.86 2.29 2.961(2) 134.9 2_676
